data_2005363
loop_
_publ_author_name
'Darkwa, J.'
'Milius, W.'

_publ_section_title (4-Chlorobenzenethiolato-<i>S</i>)(\h^5^-cyclopentadienyl)(triphenylphosphine-<i>P</i>)nickel(II)
_journal_issue 9
_journal_name_full 'Acta Crystallographica Section C'
_journal_page_first 2159
_journal_page_last 2161
_journal_paper_doi 10.1107/S0108270196005896
_journal_volume 52
_journal_year 1996
_chemical_formula_iupac '[Ni (C6 H4 Cl S) (C5 H5) (C18 H15 P)]'
_chemical_formula_sum 'C29 H24 Cl Ni P S'
_chemical_formula_weight 529.7
_space_group_IT_number 2
_symmetry_cell_setting triclinic
_symmetry_space_group_name_Hall '-P 1'
_symmetry_space_group_name_H-M 'P -1'
_atom_type_scat_source 'IntTabIV, pp. 55,99,149'
_cell_angle_alpha 79.89(2)
_cell_angle_beta 69.17(2)
_cell_angle_gamma 81.32(2)
_cell_formula_units_Z 2
_cell_length_a 9.743(2)
_cell_length_b 11.574(2)
_cell_length_c 12.184(2)
_cell_measurement_reflns_used 64
_cell_measurement_temperature 276
_cell_measurement_theta_max 15
_cell_measurement_theta_min 12
_cell_volume 1258.3(4)
_diffrn_measurement_device 'Siemens P4'
_diffrn_measurement_method '\w scans'
_diffrn_radiation_type MoK\a
_diffrn_radiation_wavelength 0.71073
_diffrn_reflns_av_R_equivalents 0.0115
_diffrn_reflns_limit_h_max 12
_diffrn_reflns_limit_h_min -9
_diffrn_reflns_limit_k_max 14
_diffrn_reflns_limit_k_min -14
_diffrn_reflns_limit_l_max 15
_diffrn_reflns_limit_l_min -15
_diffrn_reflns_number 6717
_diffrn_reflns_theta_max 27.5
_diffrn_standards_decay_% 0
_diffrn_standards_interval_count 100
_diffrn_standards_number 3
_exptl_absorpt_coefficient_mu 1.039
_exptl_absorpt_correction_T_max 0.5469
_exptl_absorpt_correction_T_min 0.4614
_exptl_absorpt_correction_type 'empirical, \y scan (10 reflections) (North, Phillips & Mathews, 1968)'
_exptl_crystal_colour black
_exptl_crystal_density_diffrn 1.398
_exptl_crystal_description prism
_exptl_crystal_size_max 0.50
_exptl_crystal_size_mid 0.40
_exptl_crystal_size_min 0.40
_refine_diff_density_max 0.63
_refine_diff_density_min -0.55
_refine_ls_extinction_method none
_refine_ls_goodness_of_fit_obs 1.37
_refine_ls_hydrogen_treatment 'H atoms riding, fixed isotropic U'
_refine_ls_number_parameters 276
_refine_ls_number_reflns 5731
_refine_ls_R_factor_obs 0.0696
_refine_ls_shift/esd_max 0.001
_refine_ls_structure_factor_coef F
_refine_ls_weighting_details 'w = 1/[\s^2^(F)]'
_refine_ls_weighting_scheme calc
_refine_ls_wR_factor_obs 0.0370
_reflns_number_observed 5731
_reflns_number_total 5731
_reflns_observed_criterion F>0.0\s(F)
_cod_data_source_file ha1150.cif
_cod_data_source_block ha1150a
_cod_depositor_comments
;
The following automatic conversions were performed:

'_refine_ls_weighting_scheme' value ' 1/[\s^2^(F)]' was changed to
'calc'. New tag '_refine_ls_weighting_details' was created. The value
of the new tag was set to 'w = 1/[\s^2^(F)]'.

Automatic conversion script
Id: cif_fix_values 3143 2015-03-26 13:38:13Z robertas 
;
_cod_database_code 2005363

loop_
_symmetry_equiv_pos_as_xyz
x,y,z
-x,-y,-z

loop_
_atom_site_label
_atom_site_fract_x
_atom_site_fract_y
_atom_site_fract_z
_atom_site_U_iso_or_equiv
Ni .1831(1) .3677(1) .2521(1) .041(1)
P .2833(1) .2162(1) .1633(1) .035(1)
S .1927(1) .2748(1) .4224(1) .058(1)
Cl .7895(1) .2730(1) .5102(1) .092(1)
C(1) .1862(3) .0827(2) .2111(2) .037(1)
C(2) .2260(4) -.0068(3) .1410(3) .052(1)
C(3) .1509(4) -.1073(3) .1765(3) .060(2)
C(4) .0341(4) -.1172(3) .2825(3) .055(1)
C(5) -.0068(4) -.0283(3) .3507(3) .052(1)
C(6) .0680(3) .0712(3) .3163(3) .043(1)
C(7) .4710(3) .1728(2) .1657(2) .038(1)
C(8) .5235(4) .0580(3) .1933(3) .052(1)
C(9) .6675(4) .0335(3) .1958(3) .067(2)
C(10) .7565(4) .1218(4) .1700(3) .066(2)
C(11) .7053(4) .2350(3) .1434(3) .067(2)
C(12) .5618(4) .2620(3) .1425(3) .055(1)
C(13) .3042(3) .2419(2) .0059(2) .038(1)
C(14) .1762(4) .2508(3) -.0240(3) .051(1)
C(15) .1831(4) .2788(3) -.1403(3) .061(2)
C(16) .3150(5) .2997(3) -.2284(3) .070(2)
C(17) .4416(5) .2880(3) -.2011(3) .068(2)
C(18) .4367(4) .2601(3) -.0843(3) .054(1)
C(19) .3667(3) .2776(3) .4355(3) .046(1)
C(20) .4413(4) .3766(3) .4050(3) .061(2)
C(21) .5735(4) .3754(3) .4254(3) .065(2)
C(22) .6277(4) .2734(3) .4781(3) .057(2)
C(23) .5578(5) .1748(3) .5080(3) .070(2)
C(24) .4281(4) .1758(3) .4866(3) .062(2)
C(25) .2293(6) .5477(6) .1891(9) .062(2)
C(26) .1847(6) .4996(6) .1090(9) .059(2)
C(27) .0388(6) .4676(6) .1693(9) .065(2)
C(28) -.0067(6) .4959(6) .2865(9) .073(2)
C(29) .1110(6) .5454(6) .2988(9) .067(3)
C(25') .2229(5) .5351(7) .1447(8) .070(2)
C(26') .1171(5) .4826(7) .1190(8) .056(2)
C(27') -.0073(5) .4685(7) .2240(8) .057(2)
C(28') .0216(5) .5122(7) .3147(8) .061(2)
C(29') .1639(5) .5534(7) .2657(8) .058(2)
H(2A) .3061 .0003 .0669 .080
H(3A) .1794 -.1696 .1278 .080
H(4A) -.0174 -.1869 .3081 .080
H(5A) -.0890 -.0348 .4235 .080
H(6A) .0381 .1331 .3656 .080
H(8A) .4620 -.0049 .2102 .080
H(9A) .7039 -.0462 .2159 .080
H(10A) .8557 .1038 .1708 .080
H(11A) .7686 .2968 .1250 .080
H(12A) .5250 .3426 .1264 .080
H(14A) .0832 .2368 .0369 .080
H(15A) .0950 .2844 -.1599 .080
H(16A) .3188 .3218 -.3091 .080
H(17A) .5346 .2997 -.2629 .080
H(18A) .5259 .2533 -.0659 .080
H(20A) .4018 .4479 .3688 .080
H(21A) .6255 .4447 .4027 .080
H(23A) .5981 .1039 .5443 .080
H(24A) .3794 .1049 .5071 .080

loop_
_geom_angle_atom_site_label_1
_geom_angle_atom_site_label_2
_geom_angle_atom_site_label_3
_geom_angle
_geom_angle_publ_flag
Cp Ni P 135.3(5) no
P Ni S 92.40(10) no
Ni P C(7) 112.00(10) yes
C(1) P C(7) 107.00(10) yes
C(1) P C(13) 100.60(10) yes
Cp Ni S 132.30(10) no
Ni P C(1) 118.30(10) yes
Ni P C(13) 113.00(10) yes
Ni S C(19) 111.50(10) yes
C(7) P C(13) 104.50(10) yes
S Ni C(25) 123.9(3) no
S Ni C(26) 162.8(3) no
P Ni C(27) 109.2(3) no
C(25) Ni C(27) 65.4(2) no
P Ni C(28) 143.5(3) no
C(25) Ni C(28) 64.6(2) no
C(27) Ni C(28) 38.90(10) no
S Ni C(29) 99.8(3) no
C(26) Ni C(29) 64.9(2) no
C(28) Ni C(29) 38.30(10) no
S Ni C(25') 140.1(3) no
C(26) Ni C(25') 23.1(4) no
C(28) Ni C(25') 66.0(2) no
P Ni C(26') 101.5(2) no
C(25) Ni C(26') 52.9(4) no
C(27) Ni C(26') 22.1(2) no
C(29) Ni C(26') 67.9(4) no
P Ni C(27') 120.8(3) no
C(25) Ni C(27') 70.6(3) no
C(27) Ni C(27') 17.9(3) no
C(29) Ni C(27') 57.4(3) no
C(26') NI C(27') 38.90(10) no
S Ni C(28') 99.2(2) no
C(26) Ni C(28') 70.5(3) no
C(28) Ni C(28') 15.4(4) no
C(25') Ni C(28') 64.6(2) no
C(27') Ni C(28') 38.60(10) no
S Ni C(29') 106.0(3) no
C(26) Ni C(29') 57.3(4) no
C(28) Ni C(29') 49.4(2) no
C(25') Ni C(29') 38.60(10) no
C(27') Ni C(29') 64.6(2) no
P C(1) C(6) 120.7(2) no
C(1) C(2) C(3) 120.5(3) no
C(3) C(4) C(5) 119.8(3) no
C(1) C(6) C(5) 120.5(3) no
P C(7) C(12) 117.3(2) no
C(7) C(8) C(9) 119.5(3) no
C(9) C(10) C(11) 120.1(4) no
C(7) C(12) C(11) 120.1(3) no
P C(13) C(18) 123.8(3) no
C(13) C(14) C(15) 120.4(3) no
C(15) C(16) C(17) 119.8(4) no
C(13) C(18) C(17) 120.4(4) no
S C(19) C(24) 118.2(3) no
C(19) C(20) C(21) 121.3(3) no
Cl C(22) C(21) 118.9(3) no
C(21) C(22) C(23) 121.5(4) no
C(19) C(24) C(23) 121.1(3) no
Ni C(25) C(29) 72.0(2) no
C(26) C(25) C(25') 15.7 no
P Ni C(25) 127.4(2) no
P Ni C(26) 101.8(2) no
C(25) Ni C(26) 39.00(10) no
S Ni C(27) 143.0(2) no
C(26) Ni C(27) 39.4(2) no
S Ni C(28) 108.1(3) no
C(26) Ni C(28) 65.3(2) no
P Ni C(29) 165.5(2) no
C(25) Ni C(29) 38.30(10) no
C(27) Ni C(29) 64.9(2) no
P Ni C(25') 115.7(2) no
C(25) Ni C(25') 16.3(4) no
C(27) Ni C(25') 55.2(2) no
C(29) Ni C(25') 49.8(3) no
S Ni C(26') 163.4(2) no
C(26) Ni C(26') 18.4(2) no
C(28) Ni C(26') 55.3(3) no
C(25') Ni C(26') 38.80(10) no
S Ni C(27') 125.4(2) no
C(26) Ni C(27') 54.3(2) no
C(28) Ni C(27') 23.6(4) no
C(25') Ni C(27') 64.9(2) no
P Ni C(28') 158.9(2) no
C(25) Ni C(28') 58.6(2) no
C(27) Ni C(28') 52.2(4) no
C(29) Ni C(28') 25.3(2) no
C(26') Ni C(28') 64.8(2) no
P Ni C(29') 152.2(2) no
C(25) Ni C(29') 25.0(3) no
C(27) Ni C(29') 67.7(3) no
C(29) Ni C(29') 14.3(2) no
C(26') Ni C(29') 64.8(2) no
C(28') Ni C(29') 38.40(10) no
P C(1) C(2) 120.6(2) no
C(2) C(1) C(6) 118.7(3) no
C(2) C(3) C(4) 119.7(3) no
C(4) C(5) C(6) 120.7(3) no
P C(7) C(8) 123.6(3) no
C(8) C(7) C(12) 119.1(3) no
C(8) C(9) C(10) 120.7(3) no
C(10) C(11) C(12) 120.4(4) no
P C(13) C(14) 117.7(2) no
C(14) C(13) C(18) 118.4(3) no
C(14) C(15) C(16) 120.5(4) no
C(16) C(17) C(18) 120.5(3) no
S C(19) C(20) 124.0(3) no
C(20) C(19) C(24) 117.7(4) no
C(20) C(21) C(22) 118.6(4) no
Cl C(22) C(23) 119.6(3) no
Ni C(25) C(26) 68.8(3) no
Ni C(25) C(25') 81.5(9) no
C(29) C(25) C(25') 122.2 no
Ni C(25) C(26') 63.1(3) no
C(29) C(25) C(26') 91.5 no
Ni C(25) C(29') 78.3(6) no
C(29) C(25) C(29') 11.3 no
C(26') C(25) C(29') 102.7 no
Ni C(26) C(27) 70.4(2) no
C(25) C(26) C(25') 11.2 no
Ni C(26) C(26') 83.1(10) no
C(27) C(26) C(26') 19.2 no
Ni C(26) C(27') 63.8(3) no
C(27) C(26) C(27') 14.2 no
C(26') C(26) C(27') 33.3 no
Ni C(27) C(28) 72.3(3) no
C(26) C(27) C(25') 22.3 no
Ni C(27) C(26') 80.6(8) no
C(28) C(27) C(26') 123.6 no
Ni C(27) C(27') 83.8(10) no
C(28) C(27) C(27') 26.2 no
C(26') C(27) C(27') 149.8 no
C(26) C(27) C(28') 95.6 no
C(25') C(27) C(28') 73.4 no
C(27') C(27) C(28') 38.5 no
Ni C(28) C(29) 71.8(2) no
C(27) C(28) C(26') 19.9 no
Ni C(28) C(27') 77.3(5) no
C(29) C(28) C(27') 127.3 no
Ni C(28) C(28') 82.7(8) no
C(29) C(28) C(28') 27.9 no
C(27') C(28) C(28') 153.9 no
C(27) C(28) C(29') 94.3 no
C(26') C(28) C(29') 74.5 no
C(28') C(28) C(29') 41.4 no
Ni C(29) C(28) 69.9(2) no
C(25) C(29) C(25') 16.5 no
Ni C(29) C(28') 76.2(6) no
C(28) C(29) C(28') 16.6 no
Ni C(29) C(29') 81.0(11) no
C(28) C(29) C(29') 127.7 no
C(28') C(29) C(29') 144.0 no
Ni C(25') C(26) 75.8(7) no
Ni C(25') C(27) 61.5(3) no
C(26) C(25') C(27) 39.5 no
C(25) C(25') C(29) 41.3 no
C(27) C(25') C(29) 74.5 no
C(25) C(25') C(26') 135.9 no
C(27) C(25') C(26') 20.5 no
Ni C(25') C(29') 71.4(2) no
C(26) C(25') C(29') 126.6 no
C(29) C(25') C(29') 12.9 no
Ni C(26') C(26) 78.5(10) no
Ni C(26') C(27) 77.4(9) no
C(26) C(26') C(27) 144.8 no
C(25) C(26') C(28) 72.3 no
C(27) C(26') C(28) 36.5 no
C(25) C(26') C(25') 12.9 no
C(27) C(26') C(25') 121.5 no
Ni C(26') C(27') 70.90(10) no
C(26) C(26') C(27') 131.5 no
C(28) C(26') C(27') 23.0 no
C(26) C(25) C(26') 16.6 no
C(25') C(25) C(26') 31.3 no
C(26) C(25) C(29') 119.3 no
C(25') C(25) C(29') 133.3 no
Ni C(26) C(25) 72.1(3) no
Ni C(26) C(25') 81.1(9) no
C(27) C(26) C(25') 118.2 no
C(25) C(26) C(26') 126.8 no
C(25') C(26) C(26') 136.4 no
C(25) C(26) C(27') 93.9 no
C(25') C(26) C(27') 104.1 no
Ni C(27) C(26) 70.1(2) no
Ni C(27) C(25') 63.3(3) no
C(28) C(27) C(25') 85.7 no
C(26) C(27) C(26') 16.0 no
C(25') C(27) C(26') 37.9 no
C(26) C(27) C(27') 134.0 no
C(25') C(27) C(27') 111.9 no
Ni C(27) C(28') 65.3(4) no
C(28) C(27) C(28') 12.5 no
C(26') C(27) C(28') 111.3 no
Ni C(28) C(27) 68.8(3) no
Ni C(28) C(26') 61.8(3) no
C(29) C(28) C(26') 88.2 no
C(27) C(28) C(27') 19.4 no
C(26') C(28) C(27') 39.2 no
C(27) C(28) C(28') 135.2 no
C(26') C(28) C(28') 115.7 no
Ni C(28) C(29') 65.5(3) no
C(29) C(28) C(29') 13.7 no
C(27') C(28) C(29') 113.6 no
Ni C(29) C(25) 69.7(2) no
Ni C(29) C(25') 64.1(4) no
C(28) C(29) C(25') 91.7 no
C(25) C(29) C(28') 124.2 no
C(25') C(29) C(28') 108.0 no
C(25) C(29) C(29') 19.8 no
C(25') C(29) C(29') 36.1 no
Ni C(25') C(25) 82.2(9) no
C(25) C(25') C(26) 153.1 no
C(25) C(25') C(27) 115.4 no
Ni C(25') C(29) 66.1(3) no
C(26) C(25') C(29) 113.8 no
Ni C(25') C(26') 70.1(2) no
C(26) C(25') C(26') 19.3 no
C(29) C(25') C(26') 95.1 no
C(25) C(25') C(29') 28.5 no
C(27) C(25') C(29') 87.5 no
Ni C(26') C(25) 64.0(4) no
C(25) C(26') C(26) 36.7 no
C(25) C(26') C(27) 108.7 no
Ni C(26') C(28) 62.9(3) no
C(26) C(26') C(28) 108.8 no
Ni C(26') C(25') 71.1(2) no
C(26) C(26') C(25') 24.4 no
C(28) C(26') C(25') 85.0 no
C(25) C(26') C(27') 95.2 no
C(27) C(26') C(27') 13.5 no
Ni C(27') C(26) 61.9(3) no
Ni C(27') C(27) 78.3(8) no
Ni C(27') C(28) 79.1(6) no
C(27) C(27') C(28) 134.5 no
C(26) C(27') C(26') 15.2 no
C(28) C(27') C(26') 117.8 no
C(26) C(27') C(28') 92.9 no
C(28) C(27') C(28') 10.3 no
Ni C(28') C(28) 81.9(9) no
Ni C(28') C(29) 78.5(5) no
C(28) C(28') C(29) 135.5 no
C(27) C(28') C(27') 16.8 no
C(29) C(28') C(27') 120.8 no
C(27) C(28') C(29') 91.2 no
C(29) C(28') C(29') 12.9 no
Ni C(29') C(28) 65.1(3) no
Ni C(29') C(29) 84.8(11) no
C(28) C(29') C(29) 38.6 no
C(25) C(29') C(25') 18.2 no
C(29) C(29') C(25') 131.0 no
C(25) C(29') C(28') 125.9 no
C(29) C(29') C(28') 23.1 no
C(26) C(27') C(27) 31.8 no
C(26) C(27') C(28) 102.8 no
Ni C(27') C(26') 70.2(2) no
C(27) C(27') C(26') 16.7 no
Ni C(27') C(28') 71.4(3) no
C(27) C(27') C(28') 124.7 no
Ni C(28') C(27) 62.5(3) no
C(27) C(28') C(28) 32.2 no
C(27) C(28') C(29) 104.0 no
Ni C(28') C(27') 70.0(3) no
C(28) C(28') C(27') 15.8 no
Ni C(28') C(29') 70.9(2) no
C(28) C(28') C(29') 122.9 no
Ni C(29') C(25) 76.8(6) no
C(25) C(29') C(28) 110.4 no
C(25) C(29') C(29) 149.0 no
Ni C(29') C(25') 70.1(2) no
C(28) C(29') C(25') 92.4 no
Ni C(29') C(28') 70.70(10) no
C(28) C(29') C(28') 15.6 no

loop_
_geom_bond_atom_site_label_1
_geom_bond_atom_site_label_2
_geom_bond_distance
_geom_bond_publ_flag
Ni P 2.1440(10) no
Ni C(25) 2.146(6) yes
Ni C(27) 2.107(8) yes
Ni C(29) 2.177(7) yes
Ni C(26') 2.130(8) yes
Ni C(28') 2.157(7) yes
Ni Cp 1.7630(10) no
P C(7) 1.831(3) yes
S C(19) 1.764(4) yes
Ni S 2.1900(10) no
Ni C(26) 2.103(9) yes
Ni C(28) 2.153(5) yes
Ni C(25') 2.142(7) yes
Ni C(27') 2.139(6) yes
Ni C(29') 2.159(8) yes
P C(1) 1.832(3) yes
P C(13) 1.831(3) yes
Cl C(22) 1.753(4) yes
C(1) C(6) 1.386(3) no
C(3) C(4) 1.385(4) no
C(5) C(6) 1.379(5) no
C(7) C(12) 1.388(5) no
C(9) C(10) 1.362(6) no
C(11) C(12) 1.389(5) no
C(13) C(18) 1.382(4) no
C(15) C(16) 1.373(5) no
C(17) C(18) 1.389(5) no
C(19) C(24) 1.389(5) no
C(21) C(22) 1.369(5) no
C(23) C(24) 1.377(7) no
C(25) C(26') 1.905(13) no
C(26) C(25') 0.849(14) no
C(26) C(27') 1.937(8) no
C(27) C(26') 0.811(8) no
C(27) C(28') 1.876(15) no
C(28) C(27') 0.878(15) no
C(28) C(29') 1.801(9) no
C(29) C(28') 0.948(9) no
C(1) C(2) 1.381(4) no
C(2) C(3) 1.389(5) no
C(4) C(5) 1.360(5) no
C(7) C(8) 1.379(4) no
C(8) C(9) 1.399(6) no
C(10) C(11) 1.356(5) no
C(13) C(14) 1.403(5) no
C(14) C(15) 1.376(5) no
C(16) C(17) 1.370(7) no
C(19) C(20) 1.374(5) no
C(20) C(21) 1.393(6) no
C(22) C(23) 1.346(6) no
C(25) C(25') 0.610(15) no
C(25) C(29') 0.931(12) no
C(26) C(26') 0.679(9) no
C(27) C(25') 1.969(9) no
C(27) C(27') 0.660(12) no
C(28) C(26') 1.987(12) no
C(28) C(28') 0.578(14) no
C(29) C(25') 1.820(12) no
C(29) C(29') 0.53.9(8) no
